data_2241842
loop_
_publ_author_name
'Liu, Yang'
'Liu, Hai-Hui'

_publ_section_title
;
 Crystal structure and fluorescence properties of
 <i>catena</i>)-poly[[(2,2'-bi-1<i>H</i>-imidazole-\k^2^<i>N</i>,<i>N</i>')cadmium]di-\m-chlorido]
;
_journal_coeditor_code WM5319
_journal_issue 10
_journal_name_full 'Acta Crystallographica Section E'
_journal_page_first 1421
_journal_page_last 1424
_journal_paper_doi 10.1107/S2056989016013736
_journal_volume 72
_journal_year 2016
_chemical_formula_iupac '[Cd Cl2 (C6 H6 N4)]'
_chemical_formula_moiety 'C6 H6 Cd Cl2 N4'
_chemical_formula_sum 'C6 H6 Cd Cl2 N4'
_chemical_formula_weight 317.45
_chemical_name_systematic
<i>catena</i>)-Poly[[(2,2'-bi-1<i>H</i>-imidazole-\k^2^<i>N</i>,<i>N</i>')cadmium]di-\m-chlorido]
_space_group_IT_number 14
_symmetry_cell_setting monoclinic
_symmetry_space_group_name_Hall '-P 2ybc'
_symmetry_space_group_name_H-M 'P 1 21/c 1'
_atom_sites_solution_hydrogens geom
_atom_sites_solution_primary direct
_atom_sites_solution_secondary difmap
_audit_creation_method SHELXL-97
_cell_angle_alpha 90.00
_cell_angle_beta 97.900(5)
_cell_angle_gamma 90.00
_cell_formula_units_Z 4
_cell_length_a 14.977(5)
_cell_length_b 8.777(3)
_cell_length_c 7.160(3)
_cell_measurement_reflns_used 3238
_cell_measurement_temperature 296(2)
_cell_measurement_theta_max 28.29
_cell_measurement_theta_min 2.70
_cell_volume 932.3(6)
_computing_cell_refinement
;
SAINT (Bruker, 2012)
;
_computing_data_collection
;
APEX2 (Bruker, 2012)
;
_computing_data_reduction
;
SAINT (Bruker, 2012)
;
_computing_molecular_graphics
;
SHELXTL (Sheldrick, 2008)
;
_computing_publication_material
;
SHELXTL (Sheldrick, 2008)
;
_computing_structure_refinement
;
SHELXL97 (Sheldrick, 2008)
;
_computing_structure_solution
;
SHELXS97 (Sheldrick, 2008)
;
_diffrn_ambient_temperature 296(2)
_diffrn_measured_fraction_theta_full 0.965
_diffrn_measured_fraction_theta_max 0.965
_diffrn_measurement_device_type 'Bruker APEXII CCD area-detector'
_diffrn_measurement_method 'phi and omega scans'
_diffrn_radiation_monochromator graphite
_diffrn_radiation_source 'fine-focus sealed tube'
_diffrn_radiation_type MoK\a
_diffrn_radiation_wavelength 0.71073
_diffrn_reflns_av_R_equivalents 0.0423
_diffrn_reflns_av_sigmaI/netI 0.0483
_diffrn_reflns_limit_h_max 19
_diffrn_reflns_limit_h_min -12
_diffrn_reflns_limit_k_max 11
_diffrn_reflns_limit_k_min -11
_diffrn_reflns_limit_l_max 7
_diffrn_reflns_limit_l_min -9
_diffrn_reflns_number 5643
_diffrn_reflns_theta_full 28.29
_diffrn_reflns_theta_max 28.29
_diffrn_reflns_theta_min 2.70
_exptl_absorpt_coefficient_mu 2.869
_exptl_absorpt_correction_T_max 0.6412
_exptl_absorpt_correction_T_min 0.5225
_exptl_absorpt_correction_type multi-scan
_exptl_absorpt_process_details
;
(<i>SADABS</i>; Bruker, 2012)
;
_exptl_crystal_colour colorless
_exptl_crystal_density_diffrn 2.262
_exptl_crystal_density_method 'not measured'
_exptl_crystal_description block
_exptl_crystal_F_000 608
_exptl_crystal_size_max 0.26
_exptl_crystal_size_mid 0.21
_exptl_crystal_size_min 0.17
_refine_diff_density_max 1.496
_refine_diff_density_min -1.615
_refine_ls_extinction_coef 0.044(3)
_refine_ls_extinction_expression Fc^*^=kFc[1+0.001xFc^2^\l^3^/sin(2\q)]^-1/4^
_refine_ls_extinction_method
;
SHELXL97 (Sheldrick, 2008)
;
_refine_ls_goodness_of_fit_ref 1.099
_refine_ls_hydrogen_treatment constr
_refine_ls_matrix_type full
_refine_ls_number_parameters 119
_refine_ls_number_reflns 2229
_refine_ls_number_restraints 0
_refine_ls_restrained_S_all 1.099
_refine_ls_R_factor_all 0.0466
_refine_ls_R_factor_gt 0.0427
_refine_ls_shift/su_max 0.000
_refine_ls_shift/su_mean 0.000
_refine_ls_structure_factor_coef Fsqd
_refine_ls_weighting_details 'calc w=1/[\s^2^(Fo^2^)+(0.0676P)^2^+0.4551P] where P=(Fo^2^+2Fc^2^)/3'
_refine_ls_weighting_scheme calc
_refine_ls_wR_factor_gt 0.1099
_refine_ls_wR_factor_ref 0.1133
_reflns_number_gt 1997
_reflns_number_total 2229
_reflns_threshold_expression >2sigma(I)
_cod_data_source_file wm5319sup1.cif
_cod_data_source_block I
_cod_original_sg_symbol_H-M 'P 21/c'
_cod_database_code 2241842

loop_
_symmetry_equiv_pos_as_xyz
'x, y, z'
'-x, y+1/2, -z+1/2'
'-x, -y, -z'
'x, -y-1/2, z-1/2'

loop_
_atom_site_type_symbol
_atom_site_label
_atom_site_fract_x
_atom_site_fract_y
_atom_site_fract_z
_atom_site_U_iso_or_equiv
_atom_site_adp_type
_atom_site_calc_flag
_atom_site_refinement_flags
_atom_site_occupancy
_atom_site_symmetry_multiplicity
Cd Cd1 0.23613(2) -0.15121(3) 0.09150(4) 0.02900(17) Uani d . 1 1
Cl Cl1 0.13506(7) -0.32441(12) -0.12634(15) 0.0334(2) Uani d . 1 1
Cl Cl2 0.33418(8) -0.35735(11) 0.28324(18) 0.0385(3) Uani d . 1 1
N N1 0.3334(2) 0.0418(4) 0.2122(5) 0.0313(7) Uani d . 1 1
N N2 0.3617(3) 0.2854(4) 0.2529(6) 0.0381(8) Uani d . 1 1
H H7 0.3545 0.3826 0.2492 0.046 Uiso calc R 1 1
N N3 0.1636(2) 0.0810(4) 0.0127(5) 0.0317(7) Uani d . 1 1
N N4 0.1669(3) 0.3302(4) 0.0271(6) 0.0403(9) Uani d . 1 1
H H8 0.1863 0.4213 0.0515 0.048 Uiso calc R 1 1
C C1 0.3014(3) 0.1809(4) 0.1799(6) 0.0271(8) Uani d . 1 1
C C2 0.4183(3) 0.0601(6) 0.3068(7) 0.0415(10) Uani d . 1 1
H H2 0.4577 -0.0189 0.3468 0.050 Uiso calc R 1 1
C C3 0.4364(3) 0.2096(6) 0.3338(7) 0.0455(11) Uani d . 1 1
H H3 0.4893 0.2522 0.3952 0.055 Uiso calc R 1 1
C C4 0.2120(3) 0.2008(5) 0.0758(6) 0.0297(8) Uani d . 1 1
C C5 0.0842(3) 0.1383(6) -0.0763(7) 0.0410(11) Uani d . 1 1
H H5 0.0365 0.0801 -0.1346 0.049 Uiso calc R 1 1
C C6 0.0854(3) 0.2916(7) -0.0671(7) 0.0489(13) Uani d . 1 1
H H6 0.0395 0.3577 -0.1157 0.059 Uiso calc R 1 1

loop_
_atom_site_aniso_label
_atom_site_aniso_U_11
_atom_site_aniso_U_22
_atom_site_aniso_U_33
_atom_site_aniso_U_12
_atom_site_aniso_U_13
_atom_site_aniso_U_23
Cd1 0.0339(2) 0.0185(2) 0.0330(2) -0.00127(9) -0.00124(13) -0.00016(9)
Cl1 0.0291(5) 0.0343(5) 0.0368(5) -0.0095(4) 0.0048(4) -0.0071(4)
Cl2 0.0386(6) 0.0319(5) 0.0468(6) 0.0149(4) 0.0129(5) 0.0112(4)
N1 0.0334(17) 0.0234(15) 0.0358(18) -0.0003(13) 0.0009(13) -0.0044(13)
N2 0.044(2) 0.0264(18) 0.047(2) -0.0092(15) 0.0150(16) -0.0079(16)
N3 0.0334(17) 0.0297(17) 0.0320(17) 0.0002(14) 0.0049(13) 0.0043(14)
N4 0.048(2) 0.0257(17) 0.052(2) 0.0143(15) 0.0236(19) 0.0099(16)
C1 0.0300(18) 0.0227(16) 0.031(2) -0.0048(15) 0.0129(15) -0.0025(15)
C2 0.031(2) 0.047(3) 0.044(2) 0.0051(19) -0.0024(17) -0.008(2)
C3 0.037(2) 0.053(3) 0.046(3) -0.015(2) 0.0044(18) -0.010(2)
C4 0.0311(19) 0.0236(19) 0.037(2) 0.0067(16) 0.0151(15) 0.0047(16)
C5 0.030(2) 0.054(3) 0.038(2) 0.0056(18) 0.0020(17) 0.0118(19)
C6 0.043(3) 0.057(3) 0.048(3) 0.023(2) 0.013(2) 0.019(2)

loop_
_atom_type_symbol
_atom_type_description
_atom_type_scat_dispersion_real
_atom_type_scat_dispersion_imag
_atom_type_scat_source
C C 0.0033 0.0016 'International Tables Vol C Tables 4.2.6.8 and 6.1.1.4'
H H 0.0000 0.0000 'International Tables Vol C Tables 4.2.6.8 and 6.1.1.4'
Cd Cd -0.8075 1.2024 'International Tables Vol C Tables 4.2.6.8 and 6.1.1.4'
Cl Cl 0.1484 0.1585 'International Tables Vol C Tables 4.2.6.8 and 6.1.1.4'
N N 0.0061 0.0033 'International Tables Vol C Tables 4.2.6.8 and 6.1.1.4'

loop_
_geom_angle_atom_site_label_1
_geom_angle_atom_site_label_2
_geom_angle_atom_site_label_3
_geom_angle_site_symmetry_1
_geom_angle_site_symmetry_3
_geom_angle
N1 Cd1 N3 . . 72.61(11)
N1 Cd1 Cl1 . . 163.82(9)
N3 Cd1 Cl1 . . 98.98(9)
N1 Cd1 Cl2 . . 91.80(9)
N3 Cd1 Cl2 . . 160.47(9)
Cl1 Cd1 Cl2 . . 98.87(5)
N1 Cd1 Cl1 . 4_556 99.64(9)
N3 Cd1 Cl1 . 4_556 87.70(8)
Cl1 Cd1 Cl1 . 4_556 93.69(4)
Cl2 Cd1 Cl1 . 4_556 83.31(4)
N1 Cd1 Cl2 . 4 84.49(9)
N3 Cd1 Cl2 . 4 93.59(8)
Cl1 Cd1 Cl2 . 4 82.24(4)
Cl2 Cd1 Cl2 . 4 96.60(4)
Cl1 Cd1 Cl2 4_556 4 175.87(3)
Cd1 Cl1 Cd1 . 4 99.20(4)
Cd1 Cl2 Cd1 . 4_556 94.46(4)
C1 N1 C2 . . 105.6(4)
C1 N1 Cd1 . . 114.5(3)
C2 N1 Cd1 . . 139.8(3)
C1 N2 C3 . . 107.6(4)
C1 N2 H7 . . 126.2
C3 N2 H7 . . 126.2
C4 N3 C5 . . 105.6(4)
C4 N3 Cd1 . . 113.3(3)
C5 N3 Cd1 . . 141.1(3)
C4 N4 C6 . . 107.8(4)
C4 N4 H8 . . 126.1
C6 N4 H8 . . 126.1
N1 C1 N2 . . 110.7(4)
N1 C1 C4 . . 119.3(3)
N2 C1 C4 . . 130.0(4)
C3 C2 N1 . . 109.9(4)
C3 C2 H2 . . 125.0
N1 C2 H2 . . 125.0
C2 C3 N2 . . 106.1(4)
C2 C3 H3 . . 127.0
N2 C3 H3 . . 127.0
N3 C4 N4 . . 110.5(4)
N3 C4 C1 . . 120.3(3)
N4 C4 C1 . . 129.1(4)
C6 C5 N3 . . 109.9(5)
C6 C5 H5 . . 125.1
N3 C5 H5 . . 125.1
C5 C6 N4 . . 106.2(4)
C5 C6 H6 . . 126.9
N4 C6 H6 . . 126.9

loop_
_geom_bond_atom_site_label_1
_geom_bond_atom_site_label_2
_geom_bond_site_symmetry_2
_geom_bond_distance
Cd1 N1 . 2.323(3)
Cd1 N3 . 2.342(4)
Cd1 Cl1 . 2.5271(11)
Cd1 Cl2 . 2.6001(12)
Cd1 Cl1 4_556 2.6944(13)
Cd1 Cl2 4 2.8150(14)
N1 C1 . 1.320(5)
N1 C2 . 1.365(5)
N2 C1 . 1.342(5)
N2 C3 . 1.360(7)
N2 H7 . 0.8600
N3 C4 . 1.321(6)
N3 C5 . 1.365(5)
N4 C4 . 1.343(5)
N4 C6 . 1.354(7)
N4 H8 . 0.8600
C1 C4 . 1.450(6)
C2 C3 . 1.348(8)
C2 H2 . 0.9300
C3 H3 . 0.9300
C5 C6 . 1.348(7)
C5 H5 . 0.9300
C6 H6 . 0.9300

loop_
_geom_hbond_atom_site_label_D
_geom_hbond_atom_site_label_H
_geom_hbond_atom_site_label_A
_geom_hbond_site_symmetry_A
_geom_hbond_distance_DH
_geom_hbond_distance_HA
_geom_hbond_distance_DA
_geom_hbond_angle_DHA
N2 H7 Cl2 1_565 0.86 2.32 3.174(4) 172.2
N4 H8 Cl1 1_565 0.86 2.63 3.237(4) 128.5

loop_
_geom_torsion_atom_site_label_1
_geom_torsion_atom_site_label_2
_geom_torsion_atom_site_label_3
_geom_torsion_atom_site_label_4
_geom_torsion_site_symmetry_1
_geom_torsion_site_symmetry_4
_geom_torsion
N1 Cd1 Cl1 Cd1 . 4 41.8(3)
N3 Cd1 Cl1 Cd1 . 4 99.06(9)
Cl2 Cd1 Cl1 Cd1 . 4 -88.90(4)
Cl1 Cd1 Cl1 Cd1 4_556 4 -172.70(4)
Cl2 Cd1 Cl1 Cd1 4 4 6.62(3)
N1 Cd1 Cl2 Cd1 . 4_556 93.14(9)
N3 Cd1 Cl2 Cd1 . 4_556 56.8(3)
Cl1 Cd1 Cl2 Cd1 . 4_556 -99.06(4)
Cl1 Cd1 Cl2 Cd1 4_556 4_556 -6.35(3)
Cl2 Cd1 Cl2 Cd1 4 4_556 177.80(3)
N3 Cd1 N1 C1 . . 0.5(3)
Cl1 Cd1 N1 C1 . . 61.0(5)
Cl2 Cd1 N1 C1 . . -167.6(3)
Cl1 Cd1 N1 C1 4_556 . -84.0(3)
Cl2 Cd1 N1 C1 4 . 96.0(3)
N3 Cd1 N1 C2 . . -177.4(5)
Cl1 Cd1 N1 C2 . . -116.8(4)
Cl2 Cd1 N1 C2 . . 14.6(4)
Cl1 Cd1 N1 C2 4_556 . 98.1(4)
Cl2 Cd1 N1 C2 4 . -81.9(4)
N1 Cd1 N3 C4 . . -0.7(2)
Cl1 Cd1 N3 C4 . . -166.5(2)
Cl2 Cd1 N3 C4 . . 37.6(4)
Cl1 Cd1 N3 C4 4_556 . 100.1(3)
Cl2 Cd1 N3 C4 4 . -83.8(3)
N1 Cd1 N3 C5 . . -178.7(5)
Cl1 Cd1 N3 C5 . . 15.5(5)
Cl2 Cd1 N3 C5 . . -140.3(4)
Cl1 Cd1 N3 C5 4_556 . -77.8(4)
Cl2 Cd1 N3 C5 4 . 98.2(4)
C2 N1 C1 N2 . . -1.1(5)
Cd1 N1 C1 N2 . . -179.6(2)
C2 N1 C1 C4 . . 178.4(4)
Cd1 N1 C1 C4 . . -0.2(4)
C3 N2 C1 N1 . . 0.8(5)
C3 N2 C1 C4 . . -178.6(4)
C1 N1 C2 C3 . . 1.0(5)
Cd1 N1 C2 C3 . . 178.9(3)
N1 C2 C3 N2 . . -0.5(5)
C1 N2 C3 C2 . . -0.1(5)
C5 N3 C4 N4 . . -1.1(4)
Cd1 N3 C4 N4 . . -179.7(3)
C5 N3 C4 C1 . . 179.6(4)
Cd1 N3 C4 C1 . . 0.9(4)
C6 N4 C4 N3 . . 1.5(5)
C6 N4 C4 C1 . . -179.2(4)
N1 C1 C4 N3 . . -0.5(6)
N2 C1 C4 N3 . . 178.8(4)
N1 C1 C4 N4 . . -179.8(4)
N2 C1 C4 N4 . . -0.5(7)
C4 N3 C5 C6 . . 0.3(5)
Cd1 N3 C5 C6 . . 178.3(3)
N3 C5 C6 N4 . . 0.6(6)
C4 N4 C6 C5 . . -1.2(5)

_cod_database_fobs_code 2241842
